data_4349640
loop_
_publ_author_name
'Chu, Xiaoxiao'
'Xu, Xin'
'Su, Hao'
'Raje, Sakthi'
'Angamuthu, Raja'
'Tung, Chen-Ho'
'Wang, Wenguang'

_publ_section_title
;
 Heteronuclear assembly of Ni--Cu dithiolato complexes: synthesis,
 structures, and reactivity studies
;
_journal_issue 4
_journal_name_full 'Inorganic Chemistry Frontiers'
_journal_page_first 706
_journal_paper_doi 10.1039/C6QI00536E
_journal_volume 4
_journal_year 2017
_chemical_formula_moiety 'C58 H60 Ag2 Ni2 P4 S4, 2(B F4)'
_chemical_formula_sum 'C58 H60 Ag2 B2 F8 Ni2 P4 S4'
_chemical_formula_weight 1515.96
_space_group_crystal_system monoclinic
_space_group_IT_number 15
_space_group_name_Hall '-C 2yc'
_space_group_name_H-M_alt 'C 1 2/c 1'
_atom_sites_solution_hydrogens geom
_audit_creation_date 2016-06-29
_audit_creation_method
;
Olex2 1.2
(compiled 2016.02.19 svn.r3266 for OlexSys, GUI svn.r5155)
;
_audit_update_record
;
2016-11-26 deposited with the CCDC.
2017-02-07 downloaded from the CCDC.
;
_cell_angle_alpha 90
_cell_angle_beta 116.577(3)
_cell_angle_gamma 90
_cell_formula_units_Z 4
_cell_length_a 33.906(2)
_cell_length_b 11.5072(6)
_cell_length_c 19.2841(10)
_cell_measurement_reflns_used 7993
_cell_measurement_temperature 293(2)
_cell_measurement_theta_max 27.613
_cell_measurement_theta_min 2.542
_cell_volume 6728.9(7)
_computing_molecular_graphics 'Olex2 (Dolomanov et al., 2009)'
_computing_publication_material 'Olex2 (Dolomanov et al., 2009)'
_computing_structure_refinement 'ShelXL (Sheldrick, 2015)'
_computing_structure_solution
;
Superflip (Palatinus & Chapuis, 2007;Palatinus & van der Lee, 2008;
Palatinus et al., 2012)
;
_diffrn_ambient_temperature 293(2)
_diffrn_measured_fraction_theta_full 0.973
_diffrn_measured_fraction_theta_max 0.995
_diffrn_measurement_device_type 'Bruker APEXII'
_diffrn_radiation_type MoK\a
_diffrn_radiation_wavelength 0.710
_diffrn_reflns_av_R_equivalents 0.0780
_diffrn_reflns_av_unetI/netI 0.0671
_diffrn_reflns_Laue_measured_fraction_full 0.973
_diffrn_reflns_Laue_measured_fraction_max 0.995
_diffrn_reflns_limit_h_max 40
_diffrn_reflns_limit_h_min -38
_diffrn_reflns_limit_k_max 13
_diffrn_reflns_limit_k_min -13
_diffrn_reflns_limit_l_max 22
_diffrn_reflns_limit_l_min -22
_diffrn_reflns_number 28546
_diffrn_reflns_point_group_measured_fraction_full 0.973
_diffrn_reflns_point_group_measured_fraction_max 0.995
_diffrn_reflns_theta_full 25.214
_diffrn_reflns_theta_max 24.995
_diffrn_reflns_theta_min 2.539
_exptl_absorpt_coefficient_mu 1.400
_exptl_crystal_density_diffrn 1.496
_exptl_crystal_density_method 'not measured'
_exptl_crystal_description solid
_exptl_crystal_F_000 3056
_refine_diff_density_max 1.192
_refine_diff_density_min -0.544
_refine_diff_density_rms 0.114
_refine_ls_extinction_method none
_refine_ls_goodness_of_fit_ref 1.022
_refine_ls_hydrogen_treatment constr
_refine_ls_matrix_type full
_refine_ls_number_parameters 388
_refine_ls_number_reflns 5919
_refine_ls_number_restraints 78
_refine_ls_restrained_S_all 1.016
_refine_ls_R_factor_all 0.0878
_refine_ls_R_factor_gt 0.0613
_refine_ls_shift/su_max 0.000
_refine_ls_shift/su_mean 0.000
_refine_ls_structure_factor_coef Fsqd
_refine_ls_weighting_details 'w=1/[\s^2^(Fo^2^)+102.1220P] where P=(Fo^2^+2Fc^2^)/3'
_refine_ls_weighting_scheme calc
_refine_ls_wR_factor_gt 0.1248
_refine_ls_wR_factor_ref 0.1346
_reflns_Friedel_coverage 0.000
_reflns_number_gt 4131
_reflns_number_total 5919
_reflns_threshold_expression 'I > 2\s(I)'
_cod_data_source_file c6qi00536e2.cif
_cod_data_source_block p
_cod_original_cell_volume 6728.8(7)
_cod_database_code 4349640
_shelxl_version_number 2013-4
_shelx_space_group_comment
;
The symmetry employed for this shelxl refinement is uniquely defined
by the following loop, which should always be used as a source of
symmetry information in preference to the above space-group names.
They are only intended as comments.
;
_olex2_refinement_description
;
1. Fixed Uiso
 At 1.2 times of:
  All C(H) groups, All C(H,H) groups
2. Uiso/Uaniso restraints and constraints
F0AA \\sim F1 \\sim F2 \\sim F4 \\sim F6 \\sim F7 \\sim F9 \\sim B5: within
1.7A with sigma of 0.002 and sigma for terminal atoms of 0.08
C58: within 1.7A with sigma of 0.04 and sigma for terminal atoms of 0.08
3. Others
 Fixed Sof: F0AA(0.5) F2(0.5) F4(0.5) F6(0.5) F7(0.5) F9(0.5)
4.a Secondary CH2 refined with riding coordinates:
 C13(H13A,H13B), C14(H14A,H14B), C27(H27A,H27B), C29(H29A,H29B), C58(H58A,H58B)
4.b Aromatic/amide H refined with riding coordinates:
 C1(H1), C2(H2), C3(H3), C4(H4), C5(H5), C7(H7), C9(H9), C10(H10), C11(H11),
 C12(H12), C15(H15), C16(H16), C17(H17), C18(H18), C19(H19), C22(H22), C23(H23),
  C24(H24), C25(H25), C26(H26)
;
_olex2_submission_special_instructions 'No special instructions were received'

loop_
_space_group_symop_operation_xyz
'x, y, z'
'-x, y, -z+1/2'
'x+1/2, y+1/2, z'
'-x+1/2, y+1/2, -z+1/2'
'-x, -y, -z'
'x, -y, z-1/2'
'-x+1/2, -y+1/2, -z'
'x+1/2, -y+1/2, z-1/2'

loop_
_atom_site_label
_atom_site_type_symbol
_atom_site_fract_x
_atom_site_fract_y
_atom_site_fract_z
_atom_site_U_iso_or_equiv
_atom_site_adp_type
_atom_site_occupancy
_atom_site_site_symmetry_order
_atom_site_calc_flag
_atom_site_refinement_flags_posn
_atom_site_refinement_flags_adp
_atom_site_refinement_flags_occupancy
_atom_site_disorder_assembly
_atom_site_disorder_group
Ag1 Ag 0.22862(2) 0.25073(5) 0.05516(3) 0.03750(17) Uani 1 1 d . . . . .
Ni1 Ni 0.32734(3) 0.33889(7) 0.11457(4) 0.0281(2) Uani 1 1 d . . . . .
S1 S 0.31844(6) 0.41279(16) 0.00376(9) 0.0349(4) Uani 1 1 d . . . . .
S2 S 0.27067(6) 0.41646(17) 0.12323(11) 0.0413(4) Uani 1 1 d . . . . .
P1 P 0.34429(5) 0.25346(16) 0.22558(9) 0.0299(4) Uani 1 1 d . . . . .
P2 P 0.38771(5) 0.26070(16) 0.12097(8) 0.0284(4) Uani 1 1 d . . . . .
C1 C 0.3804(2) 0.4613(6) 0.2997(4) 0.0329(16) Uani 1 1 d . . . . .
H1 H 0.3688 0.4930 0.2501 0.039 Uiso 1 1 calc R . . . .
C2 C 0.4019(2) 0.5335(7) 0.3639(4) 0.0399(17) Uani 1 1 d . . . . .
H2 H 0.4044 0.6128 0.3574 0.048 Uiso 1 1 calc R . . . .
C3 C 0.4193(3) 0.4860(8) 0.4364(4) 0.062(2) Uani 1 1 d . . . . .
H3 H 0.4332 0.5337 0.4796 0.074 Uiso 1 1 calc R . . . .
C4 C 0.4166(4) 0.3691(9) 0.4462(4) 0.082(3) Uani 1 1 d . . . . .
H4 H 0.4293 0.3372 0.4958 0.098 Uiso 1 1 calc R . . . .
C5 C 0.3950(3) 0.2987(8) 0.3827(4) 0.067(3) Uani 1 1 d . . . . .
H5 H 0.3931 0.2192 0.3896 0.080 Uiso 1 1 calc R . . . .
C6 C 0.3760(2) 0.3451(6) 0.3083(4) 0.0361(16) Uani 1 1 d . . . . .
C7 C 0.2843(4) 0.2719(9) 0.2845(7) 0.098(4) Uani 1 1 d . . . . .
H7 H 0.3007 0.3359 0.3114 0.118 Uiso 1 1 calc R . . . .
C8 C 0.2990(2) 0.2032(6) 0.2435(4) 0.0355(16) Uani 1 1 d . . . . .
C9 C 0.2756(3) 0.1042(7) 0.2093(4) 0.052(2) Uani 1 1 d . . . . .
H9 H 0.2859 0.0526 0.1840 0.063 Uiso 1 1 calc R . . . .
C10 C 0.2365(3) 0.0826(9) 0.2129(5) 0.069(3) Uani 1 1 d . . . . .
H10 H 0.2202 0.0172 0.1879 0.083 Uiso 1 1 calc R . . . .
C11 C 0.2213(3) 0.1517(8) 0.2506(4) 0.052(2) Uani 1 1 d . . . . .
H11 H 0.1949 0.1346 0.2523 0.062 Uiso 1 1 calc R . . . .
C12 C 0.2445(4) 0.2465(9) 0.2863(7) 0.094(4) Uani 1 1 d . . . . .
H12 H 0.2340 0.2958 0.3125 0.113 Uiso 1 1 calc R . . . .
C13 C 0.3793(2) 0.1282(6) 0.2344(4) 0.0378(17) Uani 1 1 d . . . . .
H13A H 0.3936 0.1007 0.2875 0.045 Uiso 1 1 calc R . . . .
H13B H 0.3621 0.0653 0.2013 0.045 Uiso 1 1 calc R . . . .
C14 C 0.4136(2) 0.1707(6) 0.2091(4) 0.0370(16) Uani 1 1 d . . . . .
H14A H 0.4280 0.1044 0.1991 0.044 Uiso 1 1 calc R . . . .
H14B H 0.4359 0.2159 0.2506 0.044 Uiso 1 1 calc R . . . .
C15 C 0.4233(2) 0.4831(6) 0.1401(3) 0.0389(17) Uani 1 1 d . . . . .
H15 H 0.3972 0.5086 0.1398 0.047 Uiso 1 1 calc R . . . .
C16 C 0.4564(3) 0.5611(7) 0.1509(4) 0.049(2) Uani 1 1 d . . . . .
H16 H 0.4525 0.6393 0.1582 0.058 Uiso 1 1 calc R . . . .
C17 C 0.4947(3) 0.5255(9) 0.1511(4) 0.058(2) Uani 1 1 d . . . . .
H17 H 0.5165 0.5792 0.1573 0.069 Uiso 1 1 calc R . . . .
C18 C 0.5009(2) 0.4083(9) 0.1420(5) 0.058(2) Uani 1 1 d . . . . .
H18 H 0.5274 0.3836 0.1435 0.070 Uiso 1 1 calc R . . . .
C19 C 0.4687(2) 0.3289(7) 0.1308(4) 0.0457(19) Uani 1 1 d . . . . .
H19 H 0.4730 0.2507 0.1239 0.055 Uiso 1 1 calc R . . . .
C20 C 0.4292(2) 0.3662(6) 0.1298(3) 0.0321(16) Uani 1 1 d . . . . .
C21 C 0.3802(2) 0.1671(6) 0.0404(3) 0.0335(15) Uani 1 1 d . . . . .
C22 C 0.3790(3) 0.2137(7) -0.0270(4) 0.047(2) Uani 1 1 d . . . . .
H22 H 0.3846 0.2923 -0.0295 0.056 Uiso 1 1 calc R . . . .
C23 C 0.3692(3) 0.1419(8) -0.0908(4) 0.058(2) Uani 1 1 d . . . . .
H23 H 0.3675 0.1730 -0.1365 0.069 Uiso 1 1 calc R . . . .
C24 C 0.3622(3) 0.0262(8) -0.0862(5) 0.060(2) Uani 1 1 d . . . . .
H24 H 0.3554 -0.0206 -0.1294 0.072 Uiso 1 1 calc R . . . .
C25 C 0.3650(3) -0.0228(7) -0.0191(5) 0.058(2) Uani 1 1 d . . . . .
H25 H 0.3609 -0.1023 -0.0164 0.070 Uiso 1 1 calc R . . . .
C26 C 0.3739(2) 0.0479(7) 0.0445(4) 0.0444(19) Uani 1 1 d . . . . .
H26 H 0.3757 0.0158 0.0900 0.053 Uiso 1 1 calc R . . . .
C27 C 0.2864(3) 0.5460(7) -0.0229(5) 0.056(2) Uani 1 1 d . . . . .
H27A H 0.3047 0.6089 0.0087 0.067 Uiso 1 1 calc R . . A .
H27B H 0.2788 0.5638 -0.0765 0.067 Uiso 1 1 calc R . . A .
C29 C 0.2491(3) 0.5440(8) 0.0645(6) 0.071(3) Uani 1 1 d . . . . .
H29A H 0.2209 0.5619 0.0636 0.086 Uiso 1 1 calc R . . B .
H29B H 0.2688 0.6081 0.0902 0.086 Uiso 1 1 calc R . . B .
C58 C 0.2428(4) 0.5409(10) -0.0129(7) 0.095(4) Uani 1 1 d . U . C 2
H58A H 0.2242 0.6060 -0.0406 0.113 Uiso 1 1 calc R . . C 2
H58B H 0.2270 0.4702 -0.0370 0.113 Uiso 1 1 calc R . . C 2
F0AA F 0.3948(7) 0.8165(14) 0.1475(11) 0.129(2) Uani 0.5 1 d . U P . .
F1 F 0.3400(3) 0.8626(6) 0.1785(6) 0.150(3) Uani 1 1 d . U . . .
F2 F 0.3496(6) 0.6757(13) 0.1583(10) 0.130(2) Uani 0.5 1 d . U P . .
F4 F 0.3632(7) 0.7674(13) 0.1058(10) 0.130(2) Uani 0.5 1 d . U P . .
F6 F 0.3770(7) 0.6931(14) 0.2171(10) 0.131(2) Uani 0.5 1 d . U P . .
F7 F 0.3996(6) 0.7709(13) 0.2589(10) 0.132(2) Uani 0.5 1 d . U P . .
F9 F 0.4077(6) 0.8600(13) 0.2029(10) 0.131(2) Uani 0.5 1 d . U P . .
B5 B 0.3682(8) 0.7880(17) 0.1791(12) 0.130(2) Uani 1 1 d . U . . .

loop_
_atom_site_aniso_label
_atom_site_aniso_U_11
_atom_site_aniso_U_22
_atom_site_aniso_U_33
_atom_site_aniso_U_23
_atom_site_aniso_U_13
_atom_site_aniso_U_12
Ag1 0.0361(3) 0.0447(3) 0.0253(3) -0.0037(2) 0.0080(2) -0.0025(3)
Ni1 0.0297(4) 0.0310(5) 0.0196(4) -0.0030(4) 0.0075(3) -0.0024(4)
S1 0.0373(10) 0.0386(10) 0.0207(8) 0.0032(7) 0.0057(7) 0.0009(8)
S2 0.0407(10) 0.0390(11) 0.0458(10) -0.0088(9) 0.0208(9) -0.0016(8)
P1 0.0356(9) 0.0304(9) 0.0234(8) -0.0041(8) 0.0130(7) -0.0065(8)
P2 0.0275(9) 0.0353(10) 0.0191(7) -0.0009(7) 0.0074(7) -0.0003(8)
C1 0.025(3) 0.048(4) 0.025(3) -0.003(3) 0.010(3) -0.007(3)
C2 0.041(4) 0.038(4) 0.036(4) -0.011(3) 0.013(3) -0.004(3)
C3 0.070(6) 0.066(6) 0.029(4) -0.020(4) 0.004(4) -0.010(5)
C4 0.139(10) 0.070(7) 0.020(4) 0.001(4) 0.021(5) -0.008(6)
C5 0.114(8) 0.049(5) 0.026(4) -0.001(4) 0.022(5) -0.021(5)
C6 0.046(4) 0.038(4) 0.027(3) -0.005(3) 0.019(3) -0.011(3)
C7 0.114(9) 0.068(7) 0.180(12) -0.061(7) 0.125(9) -0.049(6)
C8 0.045(4) 0.037(4) 0.025(3) -0.001(3) 0.016(3) -0.007(3)
C9 0.070(6) 0.051(5) 0.046(4) -0.009(4) 0.036(4) -0.017(4)
C10 0.085(7) 0.075(7) 0.054(5) -0.024(5) 0.039(5) -0.053(6)
C11 0.047(5) 0.066(6) 0.041(4) 0.009(4) 0.018(4) -0.019(4)
C12 0.112(9) 0.064(7) 0.161(11) -0.049(7) 0.110(9) -0.040(7)
C13 0.046(4) 0.038(4) 0.026(3) 0.002(3) 0.013(3) 0.002(3)
C14 0.033(4) 0.045(4) 0.026(3) 0.003(3) 0.007(3) 0.008(3)
C15 0.039(4) 0.048(5) 0.022(3) -0.006(3) 0.007(3) -0.006(3)
C16 0.050(5) 0.058(5) 0.031(4) 0.000(4) 0.011(3) -0.021(4)
C17 0.038(5) 0.077(7) 0.041(4) 0.009(4) 0.003(4) -0.027(5)
C18 0.025(4) 0.086(7) 0.052(5) 0.025(5) 0.006(4) 0.005(4)
C19 0.028(4) 0.054(5) 0.045(4) 0.018(4) 0.007(3) 0.010(4)
C20 0.029(4) 0.047(4) 0.014(3) 0.006(3) 0.004(3) -0.001(3)
C21 0.035(4) 0.036(4) 0.026(3) -0.001(3) 0.010(3) 0.005(3)
C22 0.061(5) 0.055(5) 0.028(4) -0.002(3) 0.023(4) 0.002(4)
C23 0.072(6) 0.069(6) 0.034(4) -0.007(4) 0.025(4) 0.009(5)
C24 0.078(6) 0.057(6) 0.046(5) -0.024(4) 0.028(5) 0.009(5)
C25 0.075(6) 0.041(5) 0.065(6) -0.012(4) 0.037(5) 0.003(4)
C26 0.056(5) 0.042(5) 0.039(4) 0.003(3) 0.025(4) 0.014(4)
C27 0.066(6) 0.050(5) 0.042(4) 0.016(4) 0.015(4) 0.017(4)
C29 0.073(6) 0.044(5) 0.104(8) 0.000(5) 0.045(6) 0.021(5)
C58 0.103(9) 0.069(7) 0.101(9) 0.006(6) 0.036(8) 0.032(7)
F0AA 0.199(7) 0.083(4) 0.127(6) 0.006(4) 0.091(6) -0.009(4)
F1 0.161(7) 0.059(4) 0.276(11) -0.029(5) 0.140(8) -0.010(5)
F2 0.199(7) 0.082(4) 0.127(6) 0.005(4) 0.090(6) -0.009(4)
F4 0.200(7) 0.084(4) 0.127(6) 0.005(4) 0.090(6) -0.009(4)
F6 0.200(7) 0.083(4) 0.128(6) 0.006(4) 0.089(6) -0.009(4)
F7 0.200(7) 0.085(4) 0.128(6) 0.006(4) 0.088(6) -0.009(4)
F9 0.200(7) 0.084(4) 0.128(6) 0.006(4) 0.089(6) -0.009(4)
B5 0.199(7) 0.083(4) 0.127(6) 0.006(4) 0.090(6) -0.009(4)

loop_
_atom_type_symbol
_atom_type_description
_atom_type_scat_dispersion_real
_atom_type_scat_dispersion_imag
_atom_type_scat_source
C C 0.0033 0.0016 'International Tables Vol C Tables 4.2.6.8 and 6.1.1.4'
H H 0.0000 0.0000 'International Tables Vol C Tables 4.2.6.8 and 6.1.1.4'
Ag Ag -0.8971 1.1015 'International Tables Vol C Tables 4.2.6.8 and 6.1.1.4'
B B 0.0013 0.0007 'International Tables Vol C Tables 4.2.6.8 and 6.1.1.4'
F F 0.0171 0.0103 'International Tables Vol C Tables 4.2.6.8 and 6.1.1.4'
Ni Ni 0.3393 1.1124 'International Tables Vol C Tables 4.2.6.8 and 6.1.1.4'
P P 0.1023 0.0942 'International Tables Vol C Tables 4.2.6.8 and 6.1.1.4'
S S 0.1246 0.1234 'International Tables Vol C Tables 4.2.6.8 and 6.1.1.4'

loop_
_geom_angle_atom_site_label_1
_geom_angle_atom_site_label_2
_geom_angle_atom_site_label_3
_geom_angle
_geom_angle_site_symmetry_1
_geom_angle_site_symmetry_3
Ag1 Ag1 Ni1 61.73(2) 7 7
Ag1 Ag1 Ni1 60.21(2) 7 .
Ni1 Ag1 Ni1 121.94(2) 7 .
S1 Ag1 Ag1 95.04(5) 7 7
S1 Ag1 Ni1 44.24(4) 7 7
S1 Ag1 Ni1 142.24(5) 7 .
S2 Ag1 Ag1 91.97(5) . 7
S2 Ag1 Ni1 140.31(5) . 7
S2 Ag1 Ni1 43.52(5) . .
S2 Ag1 S1 172.93(7) . 7
Ag1 Ni1 Ag1 58.06(2) 7 .
S1 Ni1 Ag1 96.25(5) . .
S1 Ni1 Ag1 49.79(5) . 7
S1 Ni1 S2 99.98(7) . .
S2 Ni1 Ag1 48.71(5) . .
S2 Ni1 Ag1 94.12(5) . 7
P1 Ni1 Ag1 130.23(6) . 7
P1 Ni1 Ag1 89.00(5) . .
P1 Ni1 S1 172.09(8) . .
P1 Ni1 S2 87.94(7) . .
P1 Ni1 P2 86.00(7) . .
P2 Ni1 Ag1 134.13(6) . .
P2 Ni1 Ag1 92.15(5) . 7
P2 Ni1 S1 86.09(7) . .
P2 Ni1 S2 173.20(7) . .
Ni1 S1 Ag1 85.97(6) . 7
C27 S1 Ag1 110.0(3) . 7
C27 S1 Ni1 114.1(3) . .
Ni1 S2 Ag1 87.77(7) . .
C29 S2 Ag1 109.3(3) . .
C29 S2 Ni1 114.1(3) . .
C6 P1 Ni1 113.2(2) . .
C6 P1 C8 103.7(3) . .
C6 P1 C13 105.8(3) . .
C8 P1 Ni1 117.2(2) . .
C8 P1 C13 107.6(3) . .
C13 P1 Ni1 108.7(2) . .
C14 P2 Ni1 109.3(2) . .
C20 P2 Ni1 113.5(2) . .
C20 P2 C14 105.1(3) . .
C20 P2 C21 106.5(3) . .
C21 P2 Ni1 115.3(2) . .
C21 P2 C14 106.4(3) . .
C6 C1 C2 121.1(6) . .
C3 C2 C1 119.1(7) . .
C2 C3 C4 120.6(7) . .
C3 C4 C5 119.9(8) . .
C4 C5 C6 120.6(8) . .
C1 C6 P1 121.1(5) . .
C1 C6 C5 118.5(6) . .
C5 C6 P1 120.3(6) . .
C8 C7 C12 120.3(9) . .
C7 C8 P1 119.3(6) . .
C7 C8 C9 118.3(7) . .
C9 C8 P1 121.9(6) . .
C8 C9 C10 119.1(8) . .
C11 C10 C9 122.5(8) . .
C10 C11 C12 118.9(8) . .
C11 C12 C7 120.7(9) . .
C14 C13 P1 105.9(5) . .
C13 C14 P2 110.9(4) . .
C16 C15 C20 119.5(7) . .
C17 C16 C15 121.1(8) . .
C16 C17 C18 119.5(8) . .
C19 C18 C17 120.9(8) . .
C18 C19 C20 119.3(8) . .
C15 C20 P2 120.5(5) . .
C15 C20 C19 119.7(7) . .
C19 C20 P2 119.7(6) . .
C22 C21 P2 120.5(6) . .
C22 C21 C26 119.4(6) . .
C26 C21 P2 120.1(5) . .
C21 C22 C23 119.5(8) . .
C24 C23 C22 120.1(8) . .
C23 C24 C25 121.4(7) . .
C24 C25 C26 119.1(8) . .
C25 C26 C21 120.3(7) . .
C58 C27 S1 114.2(6) . .
C58 C29 S2 118.2(7) . .
C29 C58 C27 114.9(9) . .
F4 F0AA B5 66.0(15) . .
F9 F0AA F4 139(2) . .
F9 F0AA B5 73.7(16) . .
F6 F2 F4 99.9(16) . .
F6 F2 B5 59.0(14) . .
B5 F2 F4 51.9(11) . .
F0AA F4 F2 108.1(16) . .
F0AA F4 B5 63.3(14) . .
B5 F4 F2 54.6(11) . .
F2 F6 F7 143(2) . .
F2 F6 B5 72.2(16) . .
F7 F6 B5 70.6(15) . .
F6 F7 F9 105.8(15) . .
F6 F7 B5 56.5(12) . .
B5 F7 F9 57.3(11) . .
F0AA F9 F7 104.8(16) . .
F0AA F9 B5 61.2(15) . .
B5 F9 F7 55.9(11) . .
F0AA B5 F2 113.6(18) . .
F0AA B5 F4 50.8(12) . .
F0AA B5 F7 101(2) . .
F0AA B5 F9 45.1(11) . .
F1 B5 F0AA 119.0(17) . .
F1 B5 F2 112(2) . .
F1 B5 F4 111.2(19) . .
F1 B5 F7 107.1(17) . .
F1 B5 F9 101.3(15) . .
F2 B5 F7 101.6(15) . .
F2 B5 F9 147(2) . .
F4 B5 F2 73.4(14) . .
F4 B5 F7 140(2) . .
F4 B5 F9 95.4(16) . .
F6 B5 F0AA 116(2) . .
F6 B5 F1 124(2) . .
F6 B5 F2 48.8(11) . .
F6 B5 F4 109.6(18) . .
F6 B5 F7 52.9(12) . .
F6 B5 F9 111(2) . .
F7 B5 F9 66.8(14) . .

loop_
_geom_bond_atom_site_label_1
_geom_bond_atom_site_label_2
_geom_bond_distance
_geom_bond_site_symmetry_2
Ag1 Ag1 3.0642(10) 7
Ag1 Ni1 3.1337(9) 7
Ag1 Ni1 3.1803(10) .
Ag1 S1 2.3989(18) 7
Ag1 S2 2.3913(19) .
Ni1 Ag1 3.1337(9) 7
Ni1 S1 2.1918(18) .
Ni1 S2 2.192(2) .
Ni1 P1 2.1859(18) .
Ni1 P2 2.1883(19) .
S1 Ag1 2.3990(18) 7
S1 C27 1.814(8) .
S2 C29 1.797(9) .
P1 C6 1.811(6) .
P1 C8 1.812(7) .
P1 C13 1.827(7) .
P2 C14 1.844(6) .
P2 C20 1.809(7) .
P2 C21 1.813(6) .
C1 C2 1.396(9) .
C1 C6 1.364(9) .
C2 C3 1.366(10) .
C3 C4 1.368(12) .
C4 C5 1.374(11) .
C5 C6 1.389(9) .
C7 C8 1.361(11) .
C7 C12 1.395(12) .
C8 C9 1.378(10) .
C9 C10 1.379(11) .
C10 C11 1.329(12) .
C11 C12 1.341(12) .
C13 C14 1.527(9) .
C15 C16 1.378(10) .
C15 C20 1.388(10) .
C16 C17 1.359(12) .
C17 C18 1.388(12) .
C18 C19 1.365(11) .
C19 C20 1.398(9) .
C21 C22 1.387(9) .
C21 C26 1.396(10) .
C22 C23 1.394(10) .
C23 C24 1.362(12) .
C24 C25 1.375(12) .
C25 C26 1.388(10) .
C27 C58 1.577(14) .
C29 C58 1.410(14) .
F0AA F4 1.16(2) .
F0AA F9 1.079(19) .
F0AA B5 1.34(2) .
F1 B5 1.28(2) .
F2 F4 1.66(2) .
F2 F6 1.12(2) .
F2 B5 1.41(2) .
F4 B5 1.37(2) .
F6 F7 1.22(2) .
F6 B5 1.27(2) .
F7 F9 1.60(2) .
F7 B5 1.44(2) .
F9 B5 1.46(3) .

loop_
_platon_squeeze_void_nr
_platon_squeeze_void_average_x
_platon_squeeze_void_average_y
_platon_squeeze_void_average_z
_platon_squeeze_void_volume
_platon_squeeze_void_count_electrons
_platon_squeeze_void_content
1 0.500 0.000 0.420 496 75 ' '
2 0.000 0.500 0.067 496 75 ' '
